data_4064544
loop_
_publ_author_name
'Tauchert, Michael E.'
'Warth, Daniel C. M.'
'Braun, Sebastian M.'
'Gruber, Irene'
'Ziesak, Alexandra'
'Rominger, Frank'
'Hofmann, Peter'

_publ_section_title
;
 Highly Efficient Nickel-Catalyzed 2-Methyl-3-butenenitrile Isomerization:
 Applications and Mechanistic Studies Employing the TTP Ligand Family
;
_journal_issue 10
_journal_name_full Organometallics
_journal_page_first 2790
_journal_paper_doi 10.1021/om200164f
_journal_volume 30
_journal_year 2011
_chemical_formula_sum 'C52 H47 Cl2 N Ni P2 Zn'
_chemical_formula_weight 942.83
_chemical_name_common '[(Rucaphos)Ni(C4H7)CN]2&#x00B7;ZnCl2, 24 in manuscript'
_chemical_name_systematic
; 
 ? 
;
_space_group_IT_number 15
_symmetry_cell_setting monoclinic
_symmetry_space_group_name_Hall '-C 2yc'
_symmetry_space_group_name_H-M 'C 1 2/c 1'
_atom_sites_solution_hydrogens geom
_atom_sites_solution_primary direct
_atom_sites_solution_secondary difmap
_audit_creation_method SHELXL-97
_cell_angle_alpha 90.00
_cell_angle_beta 116.503(1)
_cell_angle_gamma 90.00
_cell_formula_units_Z 8
_cell_length_a 35.9521(1)
_cell_length_b 13.3196(2)
_cell_length_c 21.2920(1)
_cell_measurement_temperature 200(2)
_cell_volume 9124.56(17)
_computing_cell_refinement 'Bruker SMART'
_computing_data_collection 'Bruker SMART'
_computing_data_reduction 'Bruker SAINT'
_computing_molecular_graphics 'Bruker SHELXTL'
_computing_publication_material 'Bruker SHELXTL'
_computing_structure_refinement 'SHELXL-97 (Sheldrick, 1997)'
_computing_structure_solution 'SHELXS-97 (Sheldrick, 1990)'
_diffrn_ambient_temperature 200(2)
_diffrn_measured_fraction_theta_full 0.998
_diffrn_measured_fraction_theta_max 0.998
_diffrn_measurement_device_type 'CCD area detector'
_diffrn_measurement_method 'omega scans'
_diffrn_radiation_monochromator graphite
_diffrn_radiation_source 'fine-focus sealed tube'
_diffrn_radiation_type MoK\a
_diffrn_radiation_wavelength 0.71073
_diffrn_reflns_av_R_equivalents 0.0752
_diffrn_reflns_av_sigmaI/netI 0.0711
_diffrn_reflns_limit_h_max 46
_diffrn_reflns_limit_h_min -46
_diffrn_reflns_limit_k_max 17
_diffrn_reflns_limit_k_min -17
_diffrn_reflns_limit_l_max 27
_diffrn_reflns_limit_l_min -27
_diffrn_reflns_number 45408
_diffrn_reflns_theta_full 27.48
_diffrn_reflns_theta_max 27.48
_diffrn_reflns_theta_min 1.65
_exptl_absorpt_coefficient_mu 1.162
_exptl_absorpt_correction_T_max 0.9128
_exptl_absorpt_correction_T_min 0.6600
_exptl_absorpt_correction_type multi-scan
_exptl_absorpt_process_details
;
Sheldrick, G. M. (2008). <i>SADABS</i>. University of G\"ottingen, Germany.
;
_exptl_crystal_colour orange
_exptl_crystal_density_diffrn 1.373
_exptl_crystal_density_method 'not measured'
_exptl_crystal_description polyhedron
_exptl_crystal_F_000 3904
_exptl_crystal_size_max 0.39
_exptl_crystal_size_mid 0.38
_exptl_crystal_size_min 0.08
_refine_diff_density_max 0.399
_refine_diff_density_min -0.334
_refine_diff_density_rms 0.078
_refine_ls_extinction_method none
_refine_ls_goodness_of_fit_ref 1.044
_refine_ls_hydrogen_treatment constr
_refine_ls_matrix_type full
_refine_ls_number_parameters 609
_refine_ls_number_reflns 10450
_refine_ls_number_restraints 82
_refine_ls_restrained_S_all 1.042
_refine_ls_R_factor_all 0.1064
_refine_ls_R_factor_gt 0.0520
_refine_ls_shift/su_max 0.002
_refine_ls_shift/su_mean 0.000
_refine_ls_structure_factor_coef Fsqd
_refine_ls_weighting_details 'calc w=1/[\s^2^(Fo^2^)+(0.0393P)^2^+11.6809P] where P=(Fo^2^+2Fc^2^)/3'
_refine_ls_weighting_scheme calc
_refine_ls_wR_factor_gt 0.0968
_refine_ls_wR_factor_ref 0.1170
_reflns_number_gt 6503
_reflns_number_total 10450
_reflns_threshold_expression >2sigma(I)
_cod_data_source_file om200164f_si_002.cif
_cod_data_source_block mta5
_cod_depositor_comments
;
The following automatic conversions were performed:

'_symmetry_cell_setting' value 'Monoclinic' changed to 'monoclinic'
according to /home/saulius/struct/CIF-dictionaries/cif_core.dic
dictionary named 'cif_core.dic' version 2.4.1 from 2010-06-29.

Automatic conversion script
Id: cif_fix_values 1715 2011-07-08 13:25:40Z adriana 
;
_cod_original_cell_volume 9124.55(15)
_cod_original_sg_symbol_H-M C2/c
_cod_database_code 4064544

loop_
_symmetry_equiv_pos_as_xyz
'x, y, z'
'-x, y, -z+1/2'
'x+1/2, y+1/2, z'
'-x+1/2, y+1/2, -z+1/2'
'-x, -y, -z'
'x, -y, z-1/2'
'-x+1/2, -y+1/2, -z'
'x+1/2, -y+1/2, z-1/2'

loop_
_atom_site_label
_atom_site_type_symbol
_atom_site_fract_x
_atom_site_fract_y
_atom_site_fract_z
_atom_site_U_iso_or_equiv
_atom_site_adp_type
_atom_site_occupancy
_atom_site_symmetry_multiplicity
_atom_site_calc_flag
_atom_site_refinement_flags
_atom_site_disorder_assembly
_atom_site_disorder_group
Ni1 Ni 0.176295(13) 0.98481(3) 0.11606(2) 0.03122(12) Uani 1 1 d . . .
Zn1 Zn 0.205630(13) 0.79848(3) -0.05305(2) 0.04072(13) Uani 1 1 d . . .
P1 P 0.10422(3) 1.00299(7) 0.07655(4) 0.0328(2) Uani 1 1 d . A .
P2 P 0.20505(3) 1.11695(7) 0.08794(5) 0.0325(2) Uani 1 1 d . A .
Cl1 Cl 0.22563(3) 0.64375(7) 0.00682(5) 0.0450(2) Uani 1 1 d . . .
Cl2 Cl 0.17694(4) 0.78207(8) -0.16718(5) 0.0601(3) Uani 1 1 d . . .
C1 C 0.07676(10) 0.9879(3) -0.01961(16) 0.0361(8) Uani 1 1 d . . .
C2 C 0.05034(11) 0.9074(3) -0.05204(19) 0.0475(10) Uani 1 1 d . A .
H2 H 0.0424 0.8637 -0.0248 0.057 Uiso 1 1 calc R . .
C3 C 0.03533(12) 0.8899(3) -0.1238(2) 0.0583(11) Uani 1 1 d . . .
H3 H 0.0168 0.8358 -0.1453 0.070 Uiso 1 1 calc R A .
C4 C 0.04736(12) 0.9509(4) -0.1637(2) 0.0578(12) Uani 1 1 d . A .
H4 H 0.0383 0.9370 -0.2121 0.069 Uiso 1 1 calc R . .
C5 C 0.16597(12) 1.0731(3) -0.14820(19) 0.0476(10) Uani 1 1 d . A .
H5 H 0.1571 1.0574 -0.1963 0.057 Uiso 1 1 calc R . .
C6 C 0.20751(12) 1.0685(3) -0.1015(2) 0.0476(10) Uani 1 1 d . . .
H6 H 0.2273 1.0508 -0.1178 0.057 Uiso 1 1 calc R . .
C7 C 0.22068(11) 1.0893(3) -0.03129(18) 0.0375(8) Uani 1 1 d . A .
H7 H 0.2495 1.0863 0.0002 0.045 Uiso 1 1 calc R . .
C8 C 0.19205(10) 1.1149(2) -0.00588(17) 0.0346(8) Uani 1 1 d . . .
C9 C 0.11429(10) 1.1438(3) -0.03718(18) 0.0370(8) Uani 1 1 d . . .
H9 H 0.1239 1.1571 0.0140 0.044 Uiso 1 1 calc R A .
C10 C 0.09064(12) 1.1038(3) -0.16813(19) 0.0529(11) Uani 1 1 d . A .
H10 H 0.0822 1.0851 -0.2182 0.063 Uiso 1 1 calc R . .
C11 C 0.07604(13) 1.2109(3) -0.1615(2) 0.0590(12) Uani 1 1 d . . .
H11A H 0.0883 1.2604 -0.1815 0.071 Uiso 1 1 calc R A .
H11B H 0.0454 1.2154 -0.1879 0.071 Uiso 1 1 calc R . .
C12 C 0.08985(12) 1.2343(3) -0.0831(2) 0.0503(10) Uani 1 1 d . A .
H12A H 0.0651 1.2481 -0.0754 0.060 Uiso 1 1 calc R . .
H12B H 0.1077 1.2949 -0.0694 0.060 Uiso 1 1 calc R . .
C17 C 0.08673(10) 1.0521(3) -0.06150(17) 0.0377(8) Uani 1 1 d . A .
C18 C 0.07262(11) 1.0323(3) -0.13313(18) 0.0470(10) Uani 1 1 d . . .
C19 C 0.15031(11) 1.1221(3) -0.05387(17) 0.0371(8) Uani 1 1 d . A .
C20 C 0.13739(11) 1.1005(3) -0.12452(18) 0.0446(9) Uani 1 1 d . . .
C21 C 0.08164(10) 1.1175(3) 0.09267(18) 0.0374(8) Uani 1 1 d . . .
C22 C 0.09822(13) 1.1563(3) 0.1603(2) 0.0631(12) Uani 1 1 d . A .
H22 H 0.1213 1.1241 0.1969 0.076 Uiso 1 1 calc R . .
C23 C 0.08142(15) 1.2417(4) 0.1748(3) 0.0816(16) Uani 1 1 d . . .
H23 H 0.0930 1.2675 0.2213 0.098 Uiso 1 1 calc R A .
C24 C 0.04811(14) 1.2893(4) 0.1224(3) 0.0708(14) Uani 1 1 d . A .
H24 H 0.0369 1.3480 0.1328 0.085 Uiso 1 1 calc R . .
C25 C 0.03111(12) 1.2525(3) 0.0555(2) 0.0556(11) Uani 1 1 d . . .
H25 H 0.0082 1.2856 0.0191 0.067 Uiso 1 1 calc R A .
C26 C 0.04768(11) 1.1657(3) 0.0410(2) 0.0441(9) Uani 1 1 d . A .
H26 H 0.0354 1.1392 -0.0053 0.053 Uiso 1 1 calc R . .
C31 C 0.07961(11) 0.9056(3) 0.10665(17) 0.0400(9) Uani 1 1 d . . .
C32 C 0.09181(13) 0.8071(3) 0.1085(2) 0.0561(11) Uani 1 1 d . A .
H32 H 0.1129 0.7914 0.0948 0.067 Uiso 1 1 calc R . .
C33 C 0.07391(16) 0.7305(4) 0.1298(2) 0.0719(14) Uani 1 1 d . . .
H33 H 0.0827 0.6629 0.1311 0.086 Uiso 1 1 calc R A .
C34 C 0.04281(16) 0.7548(5) 0.1495(2) 0.0746(16) Uani 1 1 d . A .
H34 H 0.0304 0.7033 0.1646 0.090 Uiso 1 1 calc R . .
C35 C 0.03024(14) 0.8510(5) 0.1471(2) 0.0691(14) Uani 1 1 d . . .
H35 H 0.0088 0.8664 0.1600 0.083 Uiso 1 1 calc R A .
C36 C 0.04810(11) 0.9263(3) 0.12627(17) 0.0472(10) Uani 1 1 d . A .
H36 H 0.0390 0.9935 0.1251 0.057 Uiso 1 1 calc R . .
C41 C 0.19332(10) 1.2465(3) 0.10273(19) 0.0394(8) Uani 1 1 d . . .
C42 C 0.18485(12) 1.2691(3) 0.1587(2) 0.0524(10) Uani 1 1 d . A .
H42 H 0.1850 1.2171 0.1893 0.063 Uiso 1 1 calc R . .
C43 C 0.17625(14) 1.3661(3) 0.1702(3) 0.0662(13) Uani 1 1 d . . .
H43 H 0.1705 1.3807 0.2087 0.079 Uiso 1 1 calc R A .
C44 C 0.17591(14) 1.4409(3) 0.1268(3) 0.0700(14) Uani 1 1 d . A .
H44 H 0.1704 1.5078 0.1356 0.084 Uiso 1 1 calc R . .
C45 C 0.18347(14) 1.4211(3) 0.0701(3) 0.0692(13) Uani 1 1 d . . .
H45 H 0.1827 1.4739 0.0395 0.083 Uiso 1 1 calc R A .
C46 C 0.19227(12) 1.3232(3) 0.0575(2) 0.0537(11) Uani 1 1 d . A .
H46 H 0.1975 1.3090 0.0185 0.064 Uiso 1 1 calc R . .
C51 C 0.26174(10) 1.1083(3) 0.13226(17) 0.0344(8) Uani 1 1 d . . .
C52 C 0.28018(11) 1.0166(3) 0.13226(19) 0.0413(9) Uani 1 1 d . A .
H52 H 0.2632 0.9604 0.1097 0.050 Uiso 1 1 calc R . .
C53 C 0.32294(11) 1.0060(3) 0.1646(2) 0.0468(9) Uani 1 1 d . . .
H53 H 0.3352 0.9433 0.1635 0.056 Uiso 1 1 calc R A .
C54 C 0.34766(12) 1.0866(3) 0.1985(2) 0.0556(11) Uani 1 1 d . A .
H54 H 0.3770 1.0792 0.2211 0.067 Uiso 1 1 calc R . .
C55 C 0.33016(12) 1.1773(3) 0.1997(2) 0.0557(11) Uani 1 1 d . . .
H55 H 0.3475 1.2325 0.2234 0.067 Uiso 1 1 calc R A .
C56 C 0.28698(11) 1.1896(3) 0.16617(19) 0.0449(9) Uani 1 1 d . A .
H56 H 0.2750 1.2531 0.1666 0.054 Uiso 1 1 calc R . .
C61 C 0.2027(6) 1.0251(10) 0.2199(10) 0.046(6) Uani 0.611(12) 1 d PD A 1
H61A H 0.2215 1.0838 0.2337 0.055 Uiso 0.611(12) 1 calc PR A 1
H61B H 0.1847 1.0214 0.2441 0.055 Uiso 0.611(12) 1 calc PR A 1
C62 C 0.2188(3) 0.9336(5) 0.2092(3) 0.044(2) Uani 0.611(12) 1 d PD A 1
H62 H 0.2487 0.9284 0.2192 0.052 Uiso 0.611(12) 1 calc PR A 1
C63 C 0.1926(3) 0.8533(5) 0.1816(3) 0.043(2) Uani 0.611(12) 1 d PD A 1
H63 H 0.1740 0.8407 0.2044 0.052 Uiso 0.611(12) 1 calc PR A 1
C64 C 0.2108(8) 0.7563(10) 0.1657(10) 0.073(7) Uani 0.611(12) 1 d PD A 1
H64A H 0.1889 0.7053 0.1461 0.110 Uiso 0.611(12) 1 calc PR A 1
H64B H 0.2334 0.7309 0.2092 0.110 Uiso 0.611(12) 1 calc PR A 1
H64C H 0.2215 0.7713 0.1317 0.110 Uiso 0.611(12) 1 calc PR A 1
C65 C 0.17453(10) 0.9102(3) 0.03993(18) 0.0344(8) Uani 1 1 d . A .
N65 N 0.17784(9) 0.8657(2) -0.00369(15) 0.0401(7) Uani 1 1 d . . .
C61B C 0.2029(11) 1.0174(13) 0.2227(14) 0.048(11) Uani 0.389(12) 1 d PD A 2
H61C H 0.2323 1.0395 0.2447 0.057 Uiso 0.389(12) 1 calc PR A 2
H61D H 0.1853 1.0535 0.2401 0.057 Uiso 0.389(12) 1 calc PR A 2
C62B C 0.1955(4) 0.9130(9) 0.2099(5) 0.038(3) Uani 0.389(12) 1 d PD A 2
H62B H 0.1752 0.8773 0.2222 0.046 Uiso 0.389(12) 1 calc PR A 2
C63B C 0.2174(4) 0.8622(9) 0.1812(5) 0.046(4) Uani 0.389(12) 1 d PD A 2
H63B H 0.2479 0.8767 0.2027 0.056 Uiso 0.389(12) 1 calc PR A 2
C64B C 0.2048(12) 0.7520(10) 0.1578(15) 0.055(8) Uani 0.389(12) 1 d PD A 2
H64D H 0.2229 0.7247 0.1386 0.082 Uiso 0.389(12) 1 calc PR A 2
H64E H 0.1759 0.7500 0.1217 0.082 Uiso 0.389(12) 1 calc PR A 2
H64F H 0.2077 0.7118 0.1983 0.082 Uiso 0.389(12) 1 calc PR A 2
C70 C 0.0477(6) 1.4950(14) -0.0196(10) 0.229(12) Uani 0.574(17) 1 d PDU B 1
H70A H 0.0222 1.4565 -0.0463 0.344 Uiso 0.574(17) 1 calc PR B 1
H70B H 0.0423 1.5467 0.0081 0.344 Uiso 0.574(17) 1 calc PR B 1
H70C H 0.0696 1.4498 0.0119 0.344 Uiso 0.574(17) 1 calc PR B 1
C71 C 0.0589(4) 1.5353(9) -0.0605(7) 0.134(6) Uani 0.574(17) 1 d PGDU B 1
C72 C 0.0465(4) 1.5069(9) -0.1298(7) 0.172(8) Uani 0.574(17) 1 d PGDU B 1
H72 H 0.0275 1.4529 -0.1494 0.206 Uiso 0.574(17) 1 calc PR B 1
C73 C 0.0618(5) 1.5574(13) -0.1704(7) 0.213(10) Uani 0.574(17) 1 d PGDU B 1
H73 H 0.0533 1.5380 -0.2178 0.256 Uiso 0.574(17) 1 calc PR B 1
C74 C 0.0896(5) 1.6364(11) -0.1417(10) 0.255(14) Uani 0.574(17) 1 d PGDU B 1
H74 H 0.1001 1.6710 -0.1695 0.306 Uiso 0.574(17) 1 calc PR B 1
C75 C 0.1020(3) 1.6649(8) -0.0724(11) 0.218(11) Uani 0.574(17) 1 d PGDU B 1
H75 H 0.1210 1.7188 -0.0528 0.261 Uiso 0.574(17) 1 calc PR B 1
C76 C 0.0867(4) 1.6143(11) -0.0318(7) 0.177(8) Uani 0.574(17) 1 d PGDU B 1
H76 H 0.0951 1.6337 0.0156 0.212 Uiso 0.574(17) 1 calc PR B 1
C70B C 0.0778(17) 1.675(2) -0.156(3) 0.72(5) Uani 0.426(17) 1 d PDU B 2
H70D H 0.0602 1.6764 -0.2067 1.077 Uiso 0.426(17) 1 calc PR B 2
H70E H 0.1066 1.6619 -0.1465 1.077 Uiso 0.426(17) 1 calc PR B 2
H70F H 0.0761 1.7401 -0.1357 1.077 Uiso 0.426(17) 1 calc PR B 2
C71B C 0.0661(11) 1.6107(14) -0.130(2) 0.45(3) Uani 0.426(17) 1 d PGDU B 2
C72B C 0.0877(6) 1.5948(17) -0.058(2) 0.40(3) Uani 0.426(17) 1 d PGDU B 2
H72B H 0.1114 1.6344 -0.0308 0.483 Uiso 0.426(17) 1 calc PR B 2
C73B C 0.0745(9) 1.521(2) -0.0266(15) 0.42(3) Uani 0.426(17) 1 d PGDU B 2
H73B H 0.0893 1.5101 0.0225 0.503 Uiso 0.426(17) 1 calc PR B 2
C74B C 0.0398(9) 1.4631(14) -0.067(2) 0.46(3) Uani 0.426(17) 1 d PGDU B 2
H74B H 0.0308 1.4126 -0.0452 0.550 Uiso 0.426(17) 1 calc PR B 2
C75B C 0.0183(8) 1.479(2) -0.139(2) 0.69(6) Uani 0.426(17) 1 d PGDU B 2
H75B H -0.0055 1.4395 -0.1663 0.832 Uiso 0.426(17) 1 calc PR B 2
C76B C 0.0314(12) 1.553(2) -0.1705(15) 0.55(3) Uani 0.426(17) 1 d PGDU B 2
H76B H 0.0167 1.5638 -0.2197 0.660 Uiso 0.426(17) 1 calc PR B 2

loop_
_atom_site_aniso_label
_atom_site_aniso_U_11
_atom_site_aniso_U_22
_atom_site_aniso_U_33
_atom_site_aniso_U_23
_atom_site_aniso_U_13
_atom_site_aniso_U_12
Ni1 0.0301(2) 0.0408(3) 0.0249(2) 0.00168(19) 0.01416(18) -0.00132(19)
Zn1 0.0467(3) 0.0473(3) 0.0305(2) -0.00026(19) 0.0193(2) 0.0062(2)
P1 0.0273(4) 0.0466(6) 0.0265(4) -0.0002(4) 0.0139(4) -0.0022(4)
P2 0.0302(5) 0.0387(5) 0.0307(5) 0.0017(4) 0.0155(4) -0.0018(4)
Cl1 0.0481(5) 0.0442(5) 0.0474(6) 0.0050(4) 0.0256(5) 0.0030(4)
Cl2 0.0780(8) 0.0654(7) 0.0304(5) -0.0003(5) 0.0182(5) 0.0036(6)
C1 0.0269(17) 0.054(2) 0.0250(17) -0.0040(16) 0.0092(14) 0.0002(16)
C2 0.035(2) 0.066(3) 0.039(2) -0.0066(19) 0.0152(18) -0.0085(19)
C3 0.044(2) 0.085(3) 0.041(2) -0.019(2) 0.014(2) -0.016(2)
C4 0.041(2) 0.101(4) 0.028(2) -0.011(2) 0.0121(19) -0.008(2)
C5 0.053(3) 0.067(3) 0.033(2) 0.0078(18) 0.0276(19) 0.004(2)
C6 0.048(2) 0.059(3) 0.048(2) 0.0120(19) 0.033(2) 0.0066(19)
C7 0.0318(19) 0.051(2) 0.033(2) 0.0094(16) 0.0176(16) 0.0038(16)
C8 0.036(2) 0.040(2) 0.0320(19) 0.0089(15) 0.0187(16) 0.0017(15)
C9 0.0294(18) 0.054(2) 0.0308(19) 0.0069(16) 0.0160(15) 0.0033(16)
C10 0.044(2) 0.090(3) 0.026(2) 0.0103(19) 0.0166(18) 0.007(2)
C11 0.042(2) 0.090(3) 0.044(2) 0.029(2) 0.019(2) 0.013(2)
C12 0.040(2) 0.063(3) 0.048(2) 0.019(2) 0.0206(19) 0.0109(19)
C17 0.0259(18) 0.059(2) 0.0292(19) 0.0015(16) 0.0128(15) 0.0036(16)
C18 0.031(2) 0.082(3) 0.0265(19) 0.0031(19) 0.0111(16) 0.0021(19)
C19 0.037(2) 0.048(2) 0.0317(19) 0.0104(16) 0.0208(17) 0.0035(16)
C20 0.041(2) 0.067(3) 0.0294(19) 0.0133(18) 0.0193(17) 0.0053(19)
C21 0.0295(19) 0.049(2) 0.036(2) -0.0058(16) 0.0164(16) -0.0018(16)
C22 0.044(2) 0.087(3) 0.049(3) -0.017(2) 0.013(2) 0.012(2)
C23 0.063(3) 0.100(4) 0.065(3) -0.044(3) 0.013(3) 0.012(3)
C24 0.052(3) 0.074(3) 0.082(4) -0.023(3) 0.026(3) 0.010(2)
C25 0.040(2) 0.060(3) 0.062(3) 0.003(2) 0.018(2) 0.007(2)
C26 0.040(2) 0.052(2) 0.044(2) 0.0001(18) 0.0214(19) -0.0012(18)
C31 0.033(2) 0.058(3) 0.0253(18) 0.0023(16) 0.0095(16) -0.0071(17)
C32 0.048(2) 0.061(3) 0.059(3) 0.004(2) 0.023(2) -0.008(2)
C33 0.077(4) 0.063(3) 0.056(3) 0.006(2) 0.012(3) -0.022(3)
C34 0.062(3) 0.106(4) 0.040(3) 0.013(3) 0.009(2) -0.043(3)
C35 0.047(3) 0.118(4) 0.040(3) 0.006(3) 0.017(2) -0.031(3)
C36 0.034(2) 0.080(3) 0.0278(19) 0.0029(18) 0.0139(17) -0.0110(19)
C41 0.0289(19) 0.039(2) 0.048(2) -0.0029(17) 0.0157(17) -0.0039(16)
C42 0.054(3) 0.052(3) 0.049(2) -0.0054(19) 0.021(2) 0.0029(19)
C43 0.070(3) 0.058(3) 0.072(3) -0.018(3) 0.032(3) 0.007(2)
C44 0.056(3) 0.045(3) 0.103(4) -0.013(3) 0.030(3) 0.001(2)
C45 0.064(3) 0.044(3) 0.106(4) 0.019(3) 0.044(3) 0.004(2)
C46 0.049(2) 0.044(3) 0.077(3) 0.009(2) 0.037(2) -0.0004(19)
C51 0.0329(19) 0.043(2) 0.0291(18) 0.0026(15) 0.0150(15) -0.0028(16)
C52 0.039(2) 0.043(2) 0.043(2) -0.0016(17) 0.0202(18) -0.0050(17)
C53 0.036(2) 0.054(3) 0.050(2) -0.0009(19) 0.0187(18) 0.0056(19)
C54 0.029(2) 0.066(3) 0.063(3) -0.001(2) 0.012(2) 0.001(2)
C55 0.037(2) 0.053(3) 0.069(3) -0.008(2) 0.017(2) -0.0077(19)
C56 0.038(2) 0.045(2) 0.051(2) 0.0015(18) 0.0193(19) 0.0027(17)
C61 0.048(11) 0.052(11) 0.038(10) 0.013(7) 0.022(8) 0.008(8)
C62 0.041(5) 0.060(6) 0.028(4) 0.008(4) 0.013(3) 0.001(4)
C63 0.057(5) 0.051(5) 0.026(4) 0.011(3) 0.021(4) 0.007(4)
C64 0.110(16) 0.072(12) 0.032(6) -0.002(6) 0.027(7) 0.018(8)
C65 0.0280(18) 0.041(2) 0.0321(19) 0.0078(16) 0.0115(16) 0.0010(15)
N65 0.0416(18) 0.0507(19) 0.0305(16) 0.0012(14) 0.0185(14) 0.0029(14)
C61B 0.07(2) 0.054(19) 0.010(10) -0.015(10) 0.008(11) -0.021(14)
C62B 0.044(8) 0.055(9) 0.020(5) 0.013(5) 0.016(5) 0.010(6)
C63B 0.049(8) 0.064(10) 0.030(6) 0.019(6) 0.021(6) 0.022(7)
C64B 0.063(11) 0.028(12) 0.081(18) 0.029(9) 0.039(11) 0.016(8)
C70 0.32(3) 0.148(19) 0.32(2) 0.101(16) 0.22(2) 0.089(16)
C71 0.100(14) 0.095(11) 0.207(14) 0.025(9) 0.069(11) 0.030(8)
C72 0.131(18) 0.174(19) 0.188(15) -0.003(13) 0.051(14) -0.015(13)
C73 0.136(18) 0.28(3) 0.255(17) 0.044(15) 0.112(16) 0.060(15)
C74 0.17(2) 0.27(3) 0.44(3) 0.08(2) 0.23(3) 0.035(15)
C75 0.112(13) 0.108(15) 0.46(3) -0.007(17) 0.146(18) 0.007(9)
C76 0.130(16) 0.111(15) 0.278(19) -0.059(12) 0.081(13) 0.023(9)
C70B 1.15(14) 0.28(6) 1.39(12) -0.13(6) 1.17(12) -0.06(6)
C71B 0.43(7) 0.13(3) 1.07(8) -0.06(5) 0.58(6) 0.03(4)
C72B 0.23(3) 0.084(19) 1.06(8) -0.15(4) 0.44(4) -0.031(17)
C73B 0.11(2) 0.14(3) 0.96(7) 0.05(4) 0.21(4) 0.046(18)
C74B 0.22(3) 0.057(16) 1.16(10) -0.09(4) 0.37(6) -0.025(18)
C75B 0.18(4) 0.12(3) 1.31(11) 0.15(5) -0.09(5) -0.03(3)
C76B 0.29(5) 0.27(6) 1.05(7) 0.00(5) 0.27(5) 0.18(3)

loop_
_atom_type_symbol
_atom_type_description
_atom_type_scat_dispersion_real
_atom_type_scat_dispersion_imag
_atom_type_scat_source
C C 0.0033 0.0016 'International Tables Vol C Tables 4.2.6.8 and 6.1.1.4'
H H 0.0000 0.0000 'International Tables Vol C Tables 4.2.6.8 and 6.1.1.4'
N N 0.0061 0.0033 'International Tables Vol C Tables 4.2.6.8 and 6.1.1.4'
P P 0.1023 0.0942 'International Tables Vol C Tables 4.2.6.8 and 6.1.1.4'
Cl Cl 0.1484 0.1585 'International Tables Vol C Tables 4.2.6.8 and 6.1.1.4'
Ni Ni 0.3393 1.1124 'International Tables Vol C Tables 4.2.6.8 and 6.1.1.4'
Zn Zn 0.2839 1.4301 'International Tables Vol C Tables 4.2.6.8 and 6.1.1.4'

loop_
_geom_angle_atom_site_label_1
_geom_angle_atom_site_label_2
_geom_angle_atom_site_label_3
_geom_angle
_geom_angle_site_symmetry_1
_geom_angle_site_symmetry_3
C65 Ni1 C62 113.0(3) . .
C65 Ni1 C62B 117.7(3) . .
C62 Ni1 C62B 25.4(3) . .
C65 Ni1 C61 152.9(4) . .
C62 Ni1 C61 40.7(4) . .
C62B Ni1 C61 43.4(6) . .
C65 Ni1 C61B 151.1(7) . .
C62 Ni1 C61B 38.3(7) . .
C62B Ni1 C61B 40.3(6) . .
C61 Ni1 C61B 3.2(10) . .
C65 Ni1 C63 91.4(2) . .
C62 Ni1 C63 38.4(3) . .
C62B Ni1 C63 26.8(3) . .
C61 Ni1 C63 69.7(5) . .
C61B Ni1 C63 66.5(6) . .
C65 Ni1 C63B 84.7(3) . .
C62 Ni1 C63B 29.9(3) . .
C62B Ni1 C63B 37.2(3) . .
C61 Ni1 C63B 70.2(4) . .
C61B Ni1 C63B 67.5(7) . .
C63 Ni1 C63B 23.8(3) . .
C65 Ni1 P2 91.54(10) . .
C62 Ni1 P2 106.9(2) . .
C62B Ni1 P2 129.2(4) . .
C61 Ni1 P2 92.1(6) . .
C61B Ni1 P2 94.9(8) . .
C63 Ni1 P2 141.6(2) . .
C63B Ni1 P2 118.9(4) . .
C65 Ni1 P1 97.95(10) . .
C62 Ni1 P1 128.3(3) . .
C62B Ni1 P1 103.6(4) . .
C61 Ni1 P1 105.3(6) . .
C61B Ni1 P1 105.4(10) . .
C63 Ni1 P1 104.7(2) . .
C63B Ni1 P1 128.2(4) . .
P2 Ni1 P1 112.79(4) . .
N65 Zn1 Cl2 122.76(9) . .
N65 Zn1 Cl1 108.60(9) . 7_565
Cl2 Zn1 Cl1 112.67(4) . 7_565
N65 Zn1 Cl1 102.39(9) . .
Cl2 Zn1 Cl1 113.07(4) . .
Cl1 Zn1 Cl1 92.86(3) 7_565 .
C21 P1 C31 101.53(17) . .
C21 P1 C1 103.67(16) . .
C31 P1 C1 101.99(15) . .
C21 P1 Ni1 121.89(11) . .
C31 P1 Ni1 115.29(12) . .
C1 P1 Ni1 110.13(11) . .
C51 P2 C41 105.01(16) . .
C51 P2 C8 104.14(15) . .
C41 P2 C8 103.52(16) . .
C51 P2 Ni1 110.59(11) . .
C41 P2 Ni1 121.38(12) . .
C8 P2 Ni1 110.68(11) . .
Zn1 Cl1 Zn1 87.14(3) 7_565 .
C17 C1 C2 117.9(3) . .
C17 C1 P1 118.7(3) . .
C2 C1 P1 122.8(3) . .
C1 C2 C3 121.1(4) . .
C4 C3 C2 120.2(4) . .
C3 C4 C18 119.8(4) . .
C6 C5 C20 119.5(3) . .
C5 C6 C7 120.7(3) . .
C6 C7 C8 120.7(3) . .
C19 C8 C7 118.0(3) . .
C19 C8 P2 117.7(2) . .
C7 C8 P2 123.3(3) . .
C17 C9 C19 105.3(3) . .
C17 C9 C12 108.1(3) . .
C19 C9 C12 107.6(3) . .
C20 C10 C18 106.3(3) . .
C20 C10 C11 107.4(3) . .
C18 C10 C11 107.3(3) . .
C12 C11 C10 109.0(3) . .
C11 C12 C9 110.0(3) . .
C1 C17 C18 120.6(3) . .
C1 C17 C9 126.4(3) . .
C18 C17 C9 112.9(3) . .
C4 C18 C17 120.3(3) . .
C4 C18 C10 126.7(3) . .
C17 C18 C10 112.9(3) . .
C8 C19 C20 120.7(3) . .
C8 C19 C9 126.5(3) . .
C20 C19 C9 112.6(3) . .
C5 C20 C19 120.4(3) . .
C5 C20 C10 125.9(3) . .
C19 C20 C10 113.6(3) . .
C26 C21 C22 118.0(3) . .
C26 C21 P1 123.0(3) . .
C22 C21 P1 118.9(3) . .
C23 C22 C21 120.5(4) . .
C24 C23 C22 120.5(4) . .
C25 C24 C23 120.2(4) . .
C24 C25 C26 119.4(4) . .
C21 C26 C25 121.4(4) . .
C32 C31 C36 118.0(4) . .
C32 C31 P1 119.0(3) . .
C36 C31 P1 123.0(3) . .
C31 C32 C33 121.4(4) . .
C32 C33 C34 118.6(5) . .
C35 C34 C33 120.5(4) . .
C34 C35 C36 120.7(5) . .
C35 C36 C31 120.8(4) . .
C42 C41 C46 119.0(4) . .
C42 C41 P2 120.4(3) . .
C46 C41 P2 120.6(3) . .
C43 C42 C41 120.6(4) . .
C44 C43 C42 120.2(4) . .
C43 C44 C45 120.9(4) . .
C44 C45 C46 119.8(4) . .
C41 C46 C45 119.5(4) . .
C52 C51 C56 119.0(3) . .
C52 C51 P2 118.5(3) . .
C56 C51 P2 122.5(3) . .
C53 C52 C51 120.9(3) . .
C54 C53 C52 119.8(4) . .
C55 C54 C53 120.3(4) . .
C54 C55 C56 120.6(4) . .
C51 C56 C55 119.5(4) . .
C62 C61 Ni1 68.0(7) . .
C63 C62 C61 119.1(13) . .
C63 C62 Ni1 76.5(4) . .
C61 C62 Ni1 71.3(8) . .
C62 C63 C64 117.8(13) . .
C62 C63 Ni1 65.2(4) . .
C64 C63 Ni1 123.7(9) . .
N65 C65 Ni1 172.9(3) . .
C65 N65 Zn1 158.2(3) . .
C62B C61B Ni1 68.3(9) . .
C63B C62B C61B 118.2(19) . .
C63B C62B Ni1 78.7(6) . .
C61B C62B Ni1 71.4(12) . .
C62B C63B C64B 117.9(17) . .
C62B C63B Ni1 64.0(5) . .
C64B C63B Ni1 118.5(14) . .
C70 C71 C72 125.4(13) . .
C70 C71 C76 114.6(13) . .
C72 C71 C76 120.0 . .
C71 C72 C73 120.0 . .
C74 C73 C72 120.0 . .
C75 C74 C73 120.0 . .
C74 C75 C76 120.0 . .
C75 C76 C71 120.0 . .
C70B C71B C72B 118.6(18) . .
C70B C71B C76B 121.4(18) . .
C72B C71B C76B 120.0 . .
C71B C72B C73B 120.0 . .
C74B C73B C72B 120.0 . .
C75B C74B C73B 120.0 . .
C74B C75B C76B 120.0 . .
C75B C76B C71B 120.0 . .

loop_
_geom_bond_atom_site_label_1
_geom_bond_atom_site_label_2
_geom_bond_distance
_geom_bond_site_symmetry_2
Ni1 C65 1.878(4) .
Ni1 C62 2.008(6) .
Ni1 C62B 2.038(9) .
Ni1 C61 2.051(19) .
Ni1 C61B 2.08(2) .
Ni1 C63 2.152(6) .
Ni1 C63B 2.224(10) .
Ni1 P2 2.2533(9) .
Ni1 P1 2.3528(9) .
Zn1 N65 1.960(3) .
Zn1 Cl2 2.1863(10) .
Zn1 Cl1 2.3448(10) 7_565
Zn1 Cl1 2.3604(10) .
P1 C21 1.831(4) .
P1 C31 1.839(4) .
P1 C1 1.845(3) .
P2 C51 1.828(3) .
P2 C41 1.837(4) .
P2 C8 1.837(3) .
Cl1 Zn1 2.3448(10) 7_565
C1 C17 1.393(5) .
C1 C2 1.394(5) .
C2 C3 1.395(5) .
C3 C4 1.376(6) .
C4 C18 1.377(6) .
C5 C6 1.378(5) .
C5 C20 1.380(5) .
C6 C7 1.380(5) .
C7 C8 1.402(4) .
C8 C19 1.392(5) .
C9 C17 1.511(5) .
C9 C19 1.516(4) .
C9 C12 1.554(5) .
C10 C20 1.516(5) .
C10 C18 1.521(5) .
C10 C11 1.548(6) .
C11 C12 1.546(5) .
C17 C18 1.401(5) .
C19 C20 1.392(5) .
C21 C26 1.384(5) .
C21 C22 1.390(5) .
C22 C23 1.385(6) .
C23 C24 1.374(6) .
C24 C25 1.367(6) .
C25 C26 1.396(5) .
C31 C32 1.378(5) .
C31 C36 1.399(5) .
C32 C33 1.387(6) .
C33 C34 1.395(7) .
C34 C35 1.352(7) .
C35 C36 1.367(6) .
C41 C42 1.387(5) .
C41 C46 1.392(5) .
C42 C43 1.377(5) .
C43 C44 1.354(6) .
C44 C45 1.377(6) .
C45 C46 1.395(6) .
C51 C52 1.390(5) .
C51 C56 1.390(5) .
C52 C53 1.383(5) .
C53 C54 1.374(5) .
C54 C55 1.369(5) .
C55 C56 1.399(5) .
C61 C62 1.412(11) .
C62 C63 1.373(9) .
C63 C64 1.552(14) .
C65 N65 1.152(4) .
C61B C62B 1.418(16) .
C62B C63B 1.372(13) .
C63B C64B 1.551(16) .
C70 C71 1.234(17) .
C71 C72 1.3900 .
C71 C76 1.3900 .
C72 C73 1.3900 .
C73 C74 1.3900 .
C74 C75 1.3900 .
C75 C76 1.3900 .
C70B C71B 1.19(2) .
C71B C72B 1.3900 .
C71B C76B 1.3900 .
C72B C73B 1.3900 .
C73B C74B 1.3900 .
C74B C75B 1.3900 .
C75B C76B 1.3900 .
